data_2006191
loop_
_publ_author_name
'W.A. Dollase'
'H.St.C. O'Neill'

_publ_section_title
;
 The Spinels CuCr~2~O~4~ and CuRh~2~O~4~
;
_journal_issue 6
_journal_name_full 'Acta Crystallographica Section C'
_journal_page_first 657
_journal_page_last 659
_journal_paper_doi 10.1107/S0108270197000486
_journal_volume 53
_journal_year 1997
_chemical_formula_structural 'Cu Rh2 O4'
_chemical_formula_sum 'Cu O4 Rh2'
_chemical_formula_weight 333.36
_space_group_IT_number 141
_symmetry_cell_setting tetragonal
_symmetry_space_group_name_Hall '-I 4bd 2'
_symmetry_space_group_name_H-M 'I 41/a m d :2'
_atom_type_scat_source IntTabIV
_cell_angle_alpha 90.
_cell_angle_beta 90.
_cell_angle_gamma 90.
_cell_formula_units_Z 4
_cell_length_a 6.1756(5)
_cell_length_b 6.1756(5)
_cell_length_c 7.9006(6)
_cell_measurement_temperature 295
_cell_measurement_theta_max 70
_cell_measurement_theta_min 9
_cell_volume 301.31(4)
_computing_structure_refinement
;
DBWS-9411 (Young, Sakthivel, Moss & Paiva-Santos, 1994)
;
_diffrn_ambient_temperature 295
_diffrn_measurement_device 'Phillips diffractometer'
_diffrn_measurement_method \q/2\q
_diffrn_radiation_monochromator graphite
_diffrn_radiation_source 'X-ray tube'
_diffrn_radiation_type CuK\a
_diffrn_radiation_wavelength 1.54184
_exptl_absorpt_coefficient_mu 96.8
_exptl_crystal_density_diffrn 7.35
_exptl_crystal_density_meas ?
_refine_ls_goodness_of_fit_all 2.12
_refine_ls_number_parameters 20
_refine_ls_shift/esd_max 0.10
_cod_data_source_file br1169.cif
_cod_data_source_block rh
_cod_depositor_comments
;
The following automatic conversions were performed:

'_exptl_crystal_density_meas' value 'not measured' was changed to '?'
- the value is perceived as not measured.

Automatic conversion script
Id: cif_fix_values 3008 2015-01-20 13:52:24Z robertas 
;
_cod_original_sg_symbol_H-M 'I 41/a m d'
_cod_original_formula_sum 'Cu Rh2 O4'
_cod_database_code 2006191

loop_
_symmetry_equiv_pos_as_xyz
x,y,z
-x,-y,-z
-x,y,z
x,-y,-z
x,1/2-y,z
-x,1/2+y,-z
-x,1/2-y,z
x,1/2+y,-z
1/4+y,1/4+x,3/4+z
3/4-y,3/4-x,1/4-z
3/4-y,1/4+x,3/4+z
1/4+y,3/4-x,1/4-z
1/4+y,1/4-x,3/4+z
3/4-y,3/4+x,1/4-z
3/4-y,1/4-x,3/4+z
1/4+y,3/4+x,1/4-z
1/2+x,1/2+y,1/2+z
1/2-x,1/2-y,1/2-z
1/2-x,1/2+y,1/2+z
1/2+x,1/2-y,1/2-z
1/2+x,-y,1/2+z
1/2-x,y,1/2-z
1/2-x,-y,1/2+z
1/2+x,y,1/2-z
3/4+y,3/4+x,1/4+z
1/4-y,1/4-x,3/4-z
1/4-y,3/4+x,1/4+z
3/4+y,1/4-x,3/4-z
3/4+y,3/4-x,1/4+z
1/4-y,1/4+x,3/4-z
1/4-y,3/4-x,1/4+z
3/4+y,1/4+x,3/4-z

loop_
_atom_site_label
_atom_site_fract_x
_atom_site_fract_y
_atom_site_fract_z
_atom_site_U_iso_or_equiv
_atom_site_thermal_displace_type
_atom_site_type_symbol
Cu 0 .2500 .8750 .016(2) Uiso Cu
Rh 0 .5000 .5000 .010(2) Uiso Rh
O 0 .4693(15) .2413(13) .015(2) Uiso O

loop_
_geom_angle_atom_site_label_1
_geom_angle_atom_site_label_2
_geom_angle_atom_site_label_3
_geom_angle_site_symmetry_1
_geom_angle_site_symmetry_3
_geom_angle
_geom_angle_publ_flag
O Cu O 2_566 8_546 124.2(2) yes
O Cu O 2_566 9_455 102.7(8) yes
O Rh O 27_555 25_455 82.5(3) yes
O Rh O . 28_455 87.9(5) yes
O Rh O . 27_555 92.1(3) yes
O Rh O 28_455 25_455 97.5(3) yes

loop_
_geom_bond_atom_site_label_1
_geom_bond_atom_site_label_2
_geom_bond_site_symmetry_1
_geom_bond_site_symmetry_2
_geom_bond_distance
_geom_bond_publ_flag
Cu O . 2_566 1.962(8) yes
Rh O . . 2.053(8) yes
Rh O . 28_455 2.055(7) yes

loop_
_geom_contact_atom_site_label_1
_geom_contact_atom_site_label_2
_geom_contact_distance
_geom_contact_site_symmetry_2
_geom_contact_publ_flag
Rh Rh 2.9442(3) 28_455 yes
Rh Rh 3.0878(3) 8_546 yes
